data_4335950
loop_
_publ_author_name
'Marine Reynaud'
'Gwena\"elle Rousse'
'Jean-No\"el Chotard'
'Juan Rodr\'iguez-Carvajal'
'Jean-Marie Tarascon'

_publ_contact_author_address 'IMPMC,UPMC,4 Place Jussieu,75252 Paris cedex 05,France'
_publ_contact_author_email gwenaelle.rousse@upmc.fr
_publ_contact_author_name 'Dr. Gwenaelle Rousse'
_publ_section_title
;
 Marinite Li2M(SO4)2 (M = Co, Fe, Mn) and Li1Fe(SO4)2: Model Compounds for
 Super-Super-Exchange Magnetic Interactions
;
_journal_name_full 'Inorganic Chemistry'
_journal_page_first 10456
_journal_page_last 10466
_journal_paper_doi 10.1021/ic401280e
_journal_volume 52
_journal_year 2013
_chemical_formula_moiety '(Fe1 3+), (Li1 1+), (S O4 2-)2'
_chemical_formula_structural 'Fe1 Li1 (S O4)2'
_chemical_formula_sum 'Fe Li O8 S2'
_chemical_formula_weight 254.93
_chemical_name_common delithiated_marinite
_chemical_name_structure_type marinite
_chemical_name_systematic 'lithium iron sulphate'
_chemical_temperature_decomposition_gt 380
_space_group_IT_number 14
_symmetry_cell_setting monoclinic
_symmetry_space_group_name_Hall '-P 2ybc'
_symmetry_space_group_name_H-M 'P 1 21/c 1'
_audit_update_record
;
2013-05-22 # Formatted by publCIF
;
_cell_angle_alpha 90.00000
_cell_angle_beta 121.4964(12)
_cell_angle_gamma 90.00000
_cell_formula_units_Z 2
_cell_length_a 4.79748(10)
_cell_length_b 8.36199(17)
_cell_length_c 7.90637(15)
_cell_measurement_temperature 298
_cell_volume 270.447(10)
_computing_structure_refinement FULLPROF
_diffrn_ambient_temperature 298
_diffrn_measurement_device_type 'D2B diffractometer at ILL'
_diffrn_radiation_probe neutron
_diffrn_radiation_type Neutron
_diffrn_radiation_wavelength 1.59422
_diffrn_source 'nuclear reactor'
_diffrn_source_type 'D2B diffractometer at ILL'
_exptl_crystal_density_diffrn 3.131
_pd_char_colour grey
_pd_instr_location 'ILL,6 Rue Jules Horowitz,38042 Grenoble, France'
_pd_meas_2theta_range_inc 0.050018
_pd_meas_2theta_range_max 159.89999
_pd_meas_2theta_range_min 0.10000
_pd_meas_number_of_points 3197
_pd_proc_2theta_range_inc 0.050018
_pd_proc_2theta_range_max 160.0127
_pd_proc_2theta_range_min 0.2127
_pd_proc_ls_prof_R_factor 1.7443
_pd_proc_ls_prof_wR_expected 0.8546
_pd_proc_ls_prof_wR_factor 2.2794
_pd_proc_wavelength 1.594216
_refine_ls_goodness_of_fit_all 5.81
_refine_ls_number_parameters 67
_refine_ls_number_reflns 553
_refine_ls_number_restraints 0
_refine_ls_R_I_factor 2.2355
_cod_data_source_file ic401280e_si_002.cif
_cod_data_source_block LiFeSO42
_cod_original_cell_volume 270.447(9)
_cod_original_sg_symbol_H-M 'P 21/c'
_cod_original_formula_sum 'Fe1 Li1 O8 S2'
_cod_database_code 4335950
_cod_database_fobs_code 4335950
_pd_proc_ls_prof_cr_factor 5.6552
_pd_proc_ls_prof_cwr_factor 6.3835
_pd_proc_ls_prof_cwr_expected 2.3934
_pd_proc_ls_prof_chi2 7.1135
_pd_proc_ls_prof_echi2 7.1394

loop_
_symmetry_equiv_pos_site_id
_symmetry_equiv_pos_as_xyz
1 x,y,z
2 -x,y+1/2,-z+1/2
3 -x,-y,-z
4 x,-y+1/2,z+1/2

loop_
_atom_site_label
_atom_site_fract_x
_atom_site_fract_y
_atom_site_fract_z
_atom_site_U_iso_or_equiv
_atom_site_occupancy
_atom_site_adp_type
_atom_site_type_symbol
S1 0.3048(2) 0.17831(10) 0.76128(13) 0.0034(2) 1.00000 Uiso S
Fe1 0.00000 0.00000 0.00000 0.00619(20) 1.00000 Uiso FE
O1 0.0455(4) 0.12752(19) 0.7997(2) 0.0088(4) 1.00000 Uiso O
O2 0.2632(4) 0.10327(19) 0.5854(2) 0.0083(5) 1.00000 Uiso O
O3 0.2824(4) 0.35716(19) 0.7376(2) 0.0072(4) 1.00000 Uiso O
O4 0.3757(3) 0.64221(19) 0.5594(2) 0.0070(4) 1.00000 Uiso O
Li1 0.560(3) 0.0236(14) 0.5258(18) 0.013(3) 0.50000 Uiso LI

loop_
_atom_type_symbol
_atom_type_scat_length_neutron
_atom_type_scat_source
S 0.28470 V.F._Sears_Neutron_News_3_26_(1992)
FE 0.94500 V.F._Sears_Neutron_News_3_26_(1992)
O 0.58030 V.F._Sears_Neutron_News_3_26_(1992)
LI -0.19000 V.F._Sears_Neutron_News_3_26_(1992)

loop_
_geom_angle_atom_site_label_1
_geom_angle_atom_site_label_2
_geom_angle_atom_site_label_3
_geom_angle_site_symmetry_1
_geom_angle_site_symmetry_3
_geom_angle
_geom_angle_publ_flag
O1 Fe1 O3 3_556 4_554 83.00(9) y
O1 Fe1 O3 3_556 2_545 97.00(9) y
O1 Fe1 O4 3_556 2_545 92.57(9) y
O3 Fe1 O4 4_554 2_545 87.21(9) y
O1 S1 O2 . . 111.32(16) y
O1 S1 O3 . . 107.23(15) y
O1 S1 O4 . 2_646 107.75(15) y
O2 S1 O3 . . 110.36(16) y
O2 S1 O4 . 2_646 112.86(15) y
O3 S1 O4 . 2_646 107.08(16) y

loop_
_geom_bond_atom_site_label_1
_geom_bond_atom_site_label_2
_geom_bond_site_symmetry_2
_geom_bond_distance
_geom_bond_publ_flag
S1 O1 . 1.4880(024) y
S1 O2 . 1.4413(020) y
S1 O3 . 1.5042(018) y
S1 O4 2_646 1.4767(013) y
Fe1 O1 3_556 2.0133(019) y
Fe1 O3 4_554 2.0330(014) y
Fe1 O4 2_545 1.9997(015) y
Li1 O1 1_655 2.3667(103) y
Li1 O1 3_556 2.9748(104) y
Li1 O2 . 1.8420(167) y
Li1 O2 3_656 1.8429(161) y
Li1 O3 2_646 2.1286(127) y
Li1 O3 4_554 2.1888(117) y
Li1 O4 3_666 2.9285(124) y
Li1 Li1 3_656 0.6390(158) y
